data_7020258
loop_
_publ_author_name
'Ren, Guojian'
'Liu, Shuxia'
'Wei, Feng'
'Ma, Fengji'
'Tang, Qun'
'Li, Shujun'

_publ_section_title
;
 A polyhedron-based metal-organic framework with a reo-e net.
;
_journal_issue 38
_journal_name_full 'Dalton transactions (Cambridge, England : 2003)'
_journal_page_first 11562
_journal_page_last 11564
_journal_paper_doi 10.1039/c2dt31122d
_journal_volume 41
_journal_year 2012
_chemical_formula_moiety 'C72 H44 N4 Ni7 O36'
_chemical_formula_sum 'C72 H44 N4 Ni7 O36'
_chemical_formula_weight 1951.94
_chemical_name_systematic
;
?
;
_space_group_IT_number 200
_symmetry_cell_setting cubic
_symmetry_space_group_name_Hall '-P 2 2 3'
_symmetry_space_group_name_H-M 'P m -3'
_atom_sites_solution_hydrogens geom
_atom_sites_solution_primary direct
_atom_sites_solution_secondary difmap
_audit_creation_method SHELXL-97
_cell_angle_alpha 90.00
_cell_angle_beta 90.00
_cell_angle_gamma 90.00
_cell_formula_units_Z 6
_cell_length_a 29.8427(9)
_cell_length_b 29.8427(9)
_cell_length_c 29.8427(9)
_cell_measurement_reflns_used 4579
_cell_measurement_temperature 296(2)
_cell_measurement_theta_max 25.23
_cell_measurement_theta_min 0.97
_cell_volume 26577.5(14)
_computing_cell_refinement 'Bruker SMART'
_computing_data_collection 'Bruker SMART'
_computing_data_reduction 'Bruker SAINT'
_computing_molecular_graphics 'Bruker SHELXTL'
_computing_publication_material 'Bruker SHELXTL'
_computing_structure_refinement 'SHELXL-97 (Sheldrick, 1997)'
_computing_structure_solution 'SHELXS-97 (Sheldrick, 1990)'
_diffrn_ambient_temperature 296(2)
_diffrn_detector_area_resol_mean '100x100 microns'
_diffrn_measured_fraction_theta_full 1.000
_diffrn_measured_fraction_theta_max 1.000
_diffrn_measurement_device_type 'CCD area detector'
_diffrn_measurement_method 'phi and omega scans'
_diffrn_radiation_monochromator graphite
_diffrn_radiation_source 'fine-focus sealed tube'
_diffrn_radiation_type MoK\a
_diffrn_radiation_wavelength 0.71073
_diffrn_reflns_av_R_equivalents 0.1322
_diffrn_reflns_av_sigmaI/netI 0.0638
_diffrn_reflns_limit_h_max 35
_diffrn_reflns_limit_h_min -35
_diffrn_reflns_limit_k_max 33
_diffrn_reflns_limit_k_min -35
_diffrn_reflns_limit_l_max 32
_diffrn_reflns_limit_l_min -35
_diffrn_reflns_number 136898
_diffrn_reflns_theta_full 25.10
_diffrn_reflns_theta_max 25.10
_diffrn_reflns_theta_min 0.96
_diffrn_standards_decay_% none
_diffrn_standards_interval_count none
_diffrn_standards_interval_time none
_diffrn_standards_number none
_exptl_absorpt_coefficient_mu 0.770
_exptl_absorpt_correction_T_max 0.857
_exptl_absorpt_correction_T_min 0.857
_exptl_absorpt_correction_type multi-scan
_exptl_absorpt_process_details 'ABSCOR by T.Higashi 8 March, 1995'
_exptl_crystal_colour green
_exptl_crystal_density_diffrn 0.732
_exptl_crystal_density_method 'not measured'
_exptl_crystal_description block
_exptl_crystal_F_000 5928
_exptl_crystal_size_max 0.2
_exptl_crystal_size_mid 0.2
_exptl_crystal_size_min 0.2
_platon_squeeze_details
;
;
_refine_diff_density_max 1.008
_refine_diff_density_min -1.052
_refine_diff_density_rms 0.085
_refine_ls_extinction_method none
_refine_ls_goodness_of_fit_ref 1.026
_refine_ls_hydrogen_treatment constr
_refine_ls_matrix_type full
_refine_ls_number_parameters 364
_refine_ls_number_reflns 8422
_refine_ls_number_restraints 244
_refine_ls_restrained_S_all 1.046
_refine_ls_R_factor_all 0.1065
_refine_ls_R_factor_gt 0.0637
_refine_ls_shift/su_max 0.009
_refine_ls_shift/su_mean 0.001
_refine_ls_structure_factor_coef Fsqd
_refine_ls_weighting_details 'calc w=1/[\s^2^(Fo^2^)+(0.1080P)^2^+0.0000P] where P=(Fo^2^+2Fc^2^)/3'
_refine_ls_weighting_scheme calc
_refine_ls_wR_factor_gt 0.1732
_refine_ls_wR_factor_ref 0.1884
_reflns_number_gt 5471
_reflns_number_total 8422
_reflns_threshold_expression >2sigma(I)
_cod_data_source_file c2dt31122d.txt
_cod_data_source_block 1
_cod_database_code 7020258

loop_
_symmetry_equiv_pos_as_xyz
'x, y, z'
'-x, -y, z'
'-x, y, -z'
'x, -y, -z'
'z, x, y'
'z, -x, -y'
'-z, -x, y'
'-z, x, -y'
'y, z, x'
'-y, z, -x'
'y, -z, -x'
'-y, -z, x'
'-x, -y, -z'
'x, y, -z'
'x, -y, z'
'-x, y, z'
'-z, -x, -y'
'-z, x, y'
'z, x, -y'
'z, -x, y'
'-y, -z, -x'
'y, -z, x'
'-y, z, x'
'y, z, -x'

loop_
_atom_site_label
_atom_site_type_symbol
_atom_site_fract_x
_atom_site_fract_y
_atom_site_fract_z
_atom_site_U_iso_or_equiv
_atom_site_adp_type
_atom_site_occupancy
_atom_site_symmetry_multiplicity
_atom_site_calc_flag
_atom_site_refinement_flags
_atom_site_disorder_assembly
_atom_site_disorder_group
Ni1 Ni 0.058428(16) 0.317635(16) 0.317639(16) 0.02586(17) Uani 1 1 d . . .
Ni2 Ni 0.0000 0.24760(3) 0.24761(3) 0.0379(2) Uani 1 2 d S . .
Ni3 Ni 0.26428(8) 0.5000 0.26432(8) 0.0802(7) Uani 0.50 2 d SP . .
O1 O 0.0000 0.29460(14) 0.29446(14) 0.0430(11) Uani 1 2 d S . .
O2 O 0.04780(11) 0.20983(12) 0.27841(14) 0.0736(12) Uani 1 1 d . A .
O3 O 0.08774(10) 0.25458(10) 0.32343(11) 0.0515(9) Uani 1 1 d . A .
O4 O 0.08770(10) 0.32330(11) 0.25471(10) 0.0514(9) Uani 1 1 d . A .
O5 O 0.04762(11) 0.27835(14) 0.20973(12) 0.0738(12) Uani 1 1 d . A .
O6 O 0.03708(10) 0.38376(9) 0.31356(11) 0.0459(8) Uani 1 1 d . A .
O7 O 0.03707(10) 0.31320(11) 0.38389(9) 0.0450(8) Uani 1 1 d . A .
C1 C 0.08098(15) 0.21877(15) 0.30243(16) 0.0427(11) Uani 1 1 d . . .
C2 C 0.11663(15) 0.18271(15) 0.30434(17) 0.0453(12) Uani 1 1 d . A .
C3 C 0.15651(17) 0.18895(18) 0.3260(2) 0.0680(17) Uani 1 1 d . . .
H3 H 0.1619 0.2159 0.3407 0.082 Uiso 1 1 calc R A .
C4 C 0.18880(17) 0.15613(17) 0.32660(19) 0.0645(16) Uani 1 1 d . A .
H4 H 0.2152 0.1609 0.3425 0.077 Uiso 1 1 calc R . .
C5 C 0.11053(17) 0.14283(17) 0.2830(2) 0.0767(19) Uani 1 1 d . . .
H5 H 0.0838 0.1375 0.2679 0.092 Uiso 1 1 calc R A .
C6 C 0.08109(15) 0.30272(16) 0.21897(16) 0.0429(11) Uani 1 1 d . . .
C7 C 0.11634(15) 0.30413(17) 0.18276(15) 0.0468(12) Uani 1 1 d . A .
C8 C 0.11062(17) 0.2835(2) 0.14283(17) 0.0763(19) Uani 1 1 d . . .
H8 H 0.0836 0.2691 0.1372 0.092 Uiso 1 1 calc R A .
C9 C 0.0000 0.40199(18) 0.31270(19) 0.0320(14) Uani 1 2 d S . .
C10 C 0.0000 0.4525(2) 0.3118(2) 0.0440(17) Uani 1 2 d S . .
O10 O 0.0000 0.1962(2) 0.1959(2) 0.107(2) Uani 1 2 d SU A .
H10A H -0.0085 0.1680 0.2089 0.160 Uiso 0.50 1 d PR . .
H10B H -0.0210 0.2041 0.1728 0.160 Uiso 0.50 1 d PR . .
C11 C 0.03899(16) 0.47670(15) 0.3127(2) 0.075(2) Uani 1 1 d . . .
H11 H 0.0662 0.4615 0.3132 0.090 Uiso 1 1 calc R A .
C12 C 0.0000 0.3127(2) 0.40212(18) 0.0341(14) Uani 1 2 d S . .
C13 C 0.0000 0.3118(2) 0.4527(2) 0.0434(16) Uani 1 2 d S . .
C14 C 0.03912(16) 0.3121(2) 0.47679(15) 0.0722(19) Uani 1 1 d . . .
H14 H 0.0663 0.3123 0.4616 0.087 Uiso 1 1 calc R A .
N1 N 0.1212(5) 0.3440(6) 0.3380(6) 0.076(6) Uani 0.50 1 d PDU A 1
C21 C 0.1361(4) 0.3782(5) 0.3133(6) 0.101(5) Uani 0.50 1 d PDU A 1
H21 H 0.1174 0.3908 0.2918 0.121 Uiso 0.50 1 calc PR A 1
C22 C 0.1776(4) 0.3947(5) 0.3188(5) 0.134(6) Uani 0.50 1 d PDU A 1
C23 C 0.2017(6) 0.3793(7) 0.3538(7) 0.144(6) Uani 0.50 1 d PDU A 1
H23 H 0.2264 0.3952 0.3641 0.173 Uiso 0.50 1 calc PR A 1
C24 C 0.1899(7) 0.3418(8) 0.3731(10) 0.175(10) Uani 0.50 1 d PDU A 1
H24 H 0.2091 0.3282 0.3935 0.210 Uiso 0.50 1 calc PR A 1
C25 C 0.1503(5) 0.3227(6) 0.3636(8) 0.160(9) Uani 0.50 1 d PDU A 1
H25 H 0.1433 0.2945 0.3750 0.192 Uiso 0.50 1 calc PR A 1
C26 C 0.1948(5) 0.4296(7) 0.2882(7) 0.172(7) Uani 0.50 1 d PDU A 1
O8 O 0.2293(4) 0.4506(3) 0.2991(5) 0.148(4) Uani 0.50 1 d PDU A 1
O9 O 0.1676(6) 0.4477(5) 0.2618(5) 0.203(6) Uani 0.50 1 d PDU A 1
N1' N 0.1188(4) 0.3408(4) 0.3447(5) 0.033(3) Uani 0.50 1 d PDU A 2
C21' C 0.1351(3) 0.3152(4) 0.3783(4) 0.071(4) Uani 0.50 1 d PDU A 2
H21' H 0.1170 0.2930 0.3905 0.085 Uiso 0.50 1 calc PR A 2
C22' C 0.1772(4) 0.3208(5) 0.3951(5) 0.120(5) Uani 0.50 1 d PDU A 2
C23' C 0.2010(7) 0.3576(8) 0.3804(8) 0.162(9) Uani 0.50 1 d PDU A 2
H23' H 0.2246 0.3691 0.3972 0.194 Uiso 0.50 1 calc PR A 2
C24' C 0.1892(7) 0.3763(10) 0.3413(8) 0.195(10) Uani 0.50 1 d PDU A 2
H24' H 0.2092 0.3949 0.3264 0.234 Uiso 0.50 1 calc PR A 2
C25' C 0.1480(5) 0.3682(8) 0.3231(7) 0.143(9) Uani 0.50 1 d PDU A 2
H25' H 0.1401 0.3813 0.2960 0.172 Uiso 0.50 1 calc PR A 2
C26' C 0.1944(4) 0.2906(7) 0.4325(6) 0.140(6) Uani 0.50 1 d PDU A 2
O8' O 0.2296(3) 0.2990(4) 0.4505(3) 0.130(4) Uani 0.50 1 d PDU A 2
O9' O 0.1700(6) 0.2618(5) 0.4467(6) 0.242(9) Uani 0.50 1 d PDU A 2

loop_
_atom_site_aniso_label
_atom_site_aniso_U_11
_atom_site_aniso_U_22
_atom_site_aniso_U_33
_atom_site_aniso_U_23
_atom_site_aniso_U_13
_atom_site_aniso_U_12
Ni1 0.0217(3) 0.0282(3) 0.0277(3) -0.0014(2) 0.0004(2) 0.0007(2)
Ni2 0.0218(4) 0.0463(5) 0.0457(5) -0.0179(4) 0.000 0.000
Ni3 0.0769(16) 0.0854(17) 0.0783(16) 0.000 0.0018(13) 0.000
O1 0.019(2) 0.056(3) 0.055(3) -0.019(2) 0.000 0.000
O2 0.044(2) 0.050(2) 0.127(4) -0.029(2) -0.029(2) 0.0173(17)
O3 0.048(2) 0.0387(19) 0.068(2) -0.0166(16) -0.0173(17) 0.0198(15)
O4 0.048(2) 0.066(2) 0.0398(19) -0.0151(16) 0.0158(15) -0.0186(17)
O5 0.047(2) 0.125(4) 0.050(2) -0.030(2) 0.0178(17) -0.032(2)
O6 0.0382(18) 0.0258(16) 0.074(2) -0.0037(16) 0.0005(16) 0.0027(14)
O7 0.0379(18) 0.073(2) 0.0238(16) -0.0023(15) 0.0020(14) 0.0003(16)
C1 0.032(3) 0.041(3) 0.055(3) 0.004(2) 0.002(2) 0.010(2)
C2 0.037(3) 0.033(3) 0.066(3) -0.004(2) -0.005(2) 0.013(2)
C3 0.048(3) 0.059(4) 0.097(5) -0.040(3) -0.021(3) 0.018(3)
C4 0.050(3) 0.053(3) 0.090(4) -0.020(3) -0.038(3) 0.020(3)
C5 0.042(3) 0.048(3) 0.140(6) -0.025(4) -0.029(3) 0.010(3)
C6 0.031(3) 0.055(3) 0.042(3) 0.007(2) 0.011(2) 0.000(2)
C7 0.036(3) 0.067(3) 0.038(3) -0.005(2) 0.014(2) -0.005(2)
C8 0.043(3) 0.137(6) 0.049(3) -0.030(4) 0.013(3) -0.031(3)
C9 0.035(4) 0.025(3) 0.036(4) -0.008(3) 0.000 0.000
C10 0.040(4) 0.033(4) 0.059(5) 0.000(3) 0.000 0.000
O10 0.042(3) 0.140(5) 0.139(5) -0.054(4) 0.000 0.000
C11 0.032(3) 0.028(3) 0.166(6) 0.018(3) -0.011(3) 0.003(2)
C12 0.034(4) 0.047(4) 0.021(3) -0.004(3) 0.000 0.000
C13 0.045(4) 0.056(4) 0.029(3) 0.003(3) 0.000 0.000
C14 0.035(3) 0.154(6) 0.028(3) 0.020(3) 0.004(2) -0.007(3)
N1 0.056(10) 0.082(11) 0.089(13) 0.011(9) -0.030(8) -0.033(8)
C21 0.064(8) 0.055(8) 0.184(17) -0.005(8) 0.013(8) -0.014(7)
C22 0.056(8) 0.127(13) 0.219(16) 0.055(10) 0.003(9) -0.024(8)
C23 0.118(9) 0.150(9) 0.164(10) 0.017(8) -0.019(8) -0.048(8)
C24 0.091(13) 0.186(18) 0.25(2) 0.082(15) -0.099(14) -0.059(12)
C25 0.082(13) 0.125(14) 0.27(2) 0.049(14) -0.082(14) -0.037(10)
C26 0.068(10) 0.148(15) 0.299(19) 0.107(12) -0.006(10) -0.041(8)
O8 0.127(9) 0.097(8) 0.221(13) 0.056(8) 0.001(8) -0.037(6)
O9 0.197(9) 0.225(10) 0.188(9) 0.063(7) -0.038(7) -0.023(8)
N1' 0.024(6) 0.043(7) 0.033(6) -0.006(5) 0.009(4) 0.001(5)
C21' 0.046(6) 0.118(11) 0.049(7) -0.010(6) 0.001(5) 0.011(6)
C22' 0.060(8) 0.196(15) 0.104(11) 0.039(9) -0.025(7) -0.019(9)
C23' 0.096(13) 0.21(2) 0.179(17) 0.067(14) -0.076(12) -0.069(12)
C24' 0.109(13) 0.28(2) 0.198(19) 0.106(15) -0.065(12) -0.127(16)
C25' 0.077(11) 0.24(2) 0.117(13) 0.067(13) -0.029(9) -0.084(13)
C26' 0.064(9) 0.202(16) 0.153(14) 0.069(11) -0.047(8) -0.026(9)
O8' 0.100(7) 0.193(11) 0.096(7) 0.031(7) -0.037(6) -0.007(7)
O9' 0.191(14) 0.169(14) 0.37(2) 0.142(13) -0.115(15) -0.076(10)

loop_
_atom_type_symbol
_atom_type_description
_atom_type_scat_dispersion_real
_atom_type_scat_dispersion_imag
_atom_type_scat_source
C C 0.0033 0.0016 'International Tables Vol C Tables 4.2.6.8 and 6.1.1.4'
H H 0.0000 0.0000 'International Tables Vol C Tables 4.2.6.8 and 6.1.1.4'
N N 0.0061 0.0033 'International Tables Vol C Tables 4.2.6.8 and 6.1.1.4'
O O 0.0106 0.0060 'International Tables Vol C Tables 4.2.6.8 and 6.1.1.4'
Ni Ni 0.3393 1.1124 'International Tables Vol C Tables 4.2.6.8 and 6.1.1.4'

loop_
_geom_angle_atom_site_label_1
_geom_angle_atom_site_label_2
_geom_angle_atom_site_label_3
_geom_angle
_geom_angle_site_symmetry_1
_geom_angle_site_symmetry_3
O1 Ni1 O6 92.23(14) . .
O1 Ni1 O4 94.70(14) . .
O6 Ni1 O4 89.93(13) . .
O1 Ni1 O7 92.28(14) . .
O6 Ni1 O7 91.27(13) . .
O4 Ni1 O7 172.87(12) . .
O1 Ni1 O3 94.84(15) . .
O6 Ni1 O3 172.84(12) . .
O4 Ni1 O3 88.39(14) . .
O7 Ni1 O3 89.56(13) . .
O1 Ni1 N1' 177.5(4) . .
O6 Ni1 N1' 88.4(3) . .
O4 Ni1 N1' 87.7(4) . .
O7 Ni1 N1' 85.3(4) . .
O3 Ni1 N1' 84.6(3) . .
O1 Ni1 N1 176.2(5) . .
O6 Ni1 N1 86.3(5) . .
O4 Ni1 N1 81.8(5) . .
O7 Ni1 N1 91.3(5) . .
O3 Ni1 N1 86.6(5) . .
N1' Ni1 N1 6.3(8) . .
O1 Ni2 O5 94.17(14) . 16
O1 Ni2 O5 94.17(14) . .
O5 Ni2 O5 88.6(2) 16 .
O1 Ni2 O2 94.20(14) . .
O5 Ni2 O2 171.62(15) 16 .
O5 Ni2 O2 90.64(17) . .
O1 Ni2 O2 94.20(14) . 16
O5 Ni2 O2 90.64(17) 16 16
O5 Ni2 O2 171.62(15) . 16
O2 Ni2 O2 88.9(2) . 16
O1 Ni2 O10 179.7(3) . .
O5 Ni2 O10 85.63(18) 16 .
O5 Ni2 O10 85.63(18) . .
O2 Ni2 O10 85.99(18) . .
O2 Ni2 O10 85.99(18) 16 .
O8' Ni3 O8' 90.4(7) 22_565 9
O8' Ni3 O8 89.8(5) 22_565 15_565
O8' Ni3 O8 179.8(6) 9 15_565
O8' Ni3 O8 179.8(6) 22_565 .
O8' Ni3 O8 89.8(5) 9 .
O8 Ni3 O8 90.1(7) 15_565 .
Ni2 O1 Ni1 119.22(10) . .
Ni2 O1 Ni1 119.22(10) . 16
Ni1 O1 Ni1 121.6(2) . 16
C1 O2 Ni2 134.0(3) . .
C1 O3 Ni1 131.3(3) . .
C6 O4 Ni1 131.8(3) . .
C6 O5 Ni2 133.6(3) . .
C9 O6 Ni1 134.1(3) . .
C12 O7 Ni1 134.0(3) . .
O2 C1 O3 126.5(4) . .
O2 C1 C2 115.2(4) . .
O3 C1 C2 118.3(4) . .
C5 C2 C3 117.2(4) . .
C5 C2 C1 120.6(4) . .
C3 C2 C1 122.2(4) . .
C2 C3 C4 121.3(5) . .
C7 C4 C3 121.2(5) 5 .
C8 C5 C2 121.2(5) 5 .
O4 C6 O5 126.5(4) . .
O4 C6 C7 119.3(4) . .
O5 C6 C7 114.2(4) . .
C8 C7 C4 116.5(4) . 9
C8 C7 C6 122.0(4) . .
C4 C7 C6 121.4(4) 9 .
C7 C8 C5 122.7(5) . 9
O6 C9 O6 127.6(5) 16 .
O6 C9 C10 116.2(3) 16 .
O6 C9 C10 116.2(3) . .
C11 C10 C11 116.3(6) 16 .
C11 C10 C9 121.8(3) 16 .
C11 C10 C9 121.8(3) . .
C10 C11 C11 121.8(3) . 15_565
O7 C12 O7 127.6(5) 16 .
O7 C12 C13 116.2(3) 16 .
O7 C12 C13 116.2(3) . .
C14 C13 C14 116.7(6) . 16
C14 C13 C12 121.6(3) . .
C14 C13 C12 121.6(3) 16 .
C13 C14 C14 121.7(3) . 14_556
C25 N1 C21 118.0(10) . .
C25 N1 Ni1 124.5(10) . .
C21 N1 Ni1 114.8(9) . .
N1 C21 C22 121.4(10) . .
C21 C22 C23 117.4(10) . .
C21 C22 C26 120.4(9) . .
C23 C22 C26 122.1(9) . .
C24 C23 C22 119.3(10) . .
C23 C24 C25 120.5(10) . .
N1 C25 C24 119.7(10) . .
O8 C26 O9 118.8(18) . .
O8 C26 C22 118.7(13) . .
O9 C26 C22 117.7(12) . .
C26 O8 Ni3 129.7(12) . .
C21' N1' C25' 117.4(9) . .
C21' N1' Ni1 114.2(8) . .
C25' N1' Ni1 124.7(8) . .
N1' C21' C22' 122.4(9) . .
C21' C22' C23' 117.1(9) . .
C21' C22' C26' 120.5(9) . .
C23' C22' C26' 122.0(8) . .
C24' C23' C22' 118.1(10) . .
C23' C24' C25' 120.6(10) . .
C24' C25' N1' 119.7(9) . .
O8' C26' O9' 121.2(18) . .
O8' C26' C22' 119.8(12) . .
O9' C26' C22' 118.5(12) . .
C26' O8' Ni3 130.3(12) . 5

loop_
_geom_bond_atom_site_label_1
_geom_bond_atom_site_label_2
_geom_bond_distance
_geom_bond_site_symmetry_2
Ni1 O1 1.998(2) .
Ni1 O6 2.077(3) .
Ni1 O4 2.078(3) .
Ni1 O7 2.082(3) .
Ni1 O3 2.082(3) .
Ni1 N1' 2.092(13) .
Ni1 N1 2.122(14) .
Ni2 O1 1.981(4) .
Ni2 O5 2.034(3) 16
Ni2 O5 2.034(3) .
Ni2 O2 2.037(3) .
Ni2 O2 2.037(3) 16
Ni2 O10 2.177(6) .
Ni3 O8' 2.080(9) 22_565
Ni3 O8' 2.080(9) 9
Ni3 O8 2.083(10) 15_565
Ni3 O8 2.083(10) .
O1 Ni1 1.998(2) 16
O2 C1 1.251(5) .
O3 C1 1.255(5) .
O4 C6 1.246(5) .
O5 C6 1.266(5) .
O6 C9 1.233(4) .
O7 C12 1.233(4) .
C1 C2 1.514(6) .
C2 C5 1.361(6) .
C2 C3 1.368(7) .
C3 C4 1.374(6) .
C4 C7 1.376(7) 5
C5 C8 1.361(6) 5
C6 C7 1.509(6) .
C7 C8 1.352(6) .
C7 C4 1.376(7) 9
C8 C5 1.361(6) 9
C9 O6 1.233(4) 16
C9 C10 1.508(8) .
C10 C11 1.370(5) 16
C10 C11 1.370(6) .
C11 C11 1.391(9) 15_565
C12 O7 1.233(4) 16
C12 C13 1.509(8) .
C13 C14 1.372(5) .
C13 C14 1.372(5) 16
C14 C14 1.385(9) 14_556
N1 C25 1.319(13) .
N1 C21 1.333(13) .
C21 C22 1.341(12) .
C22 C23 1.350(13) .
C22 C26 1.48(2) .
C23 C24 1.306(14) .
C24 C25 1.344(13) .
C26 O8 1.248(14) .
C26 O9 1.254(14) .
N1' C21' 1.353(12) .
N1' C25' 1.359(12) .
C21' C22' 1.362(12) .
C22' C23' 1.379(13) .
C22' C26' 1.52(2) .
C23' C24' 1.343(13) .
C24' C25' 1.364(13) .
C26' O8' 1.208(13) .
C26' O9' 1.203(14) .
O8' Ni3 2.080(9) 5

loop_
_platon_squeeze_void_nr
_platon_squeeze_void_average_x
_platon_squeeze_void_average_y
_platon_squeeze_void_average_z
_platon_squeeze_void_volume
_platon_squeeze_void_count_electrons
_platon_squeeze_void_content
1 -0.016 -0.025 -0.019 16393 5310 ' '
